data_1560737
loop_
_publ_author_name
'Gao, Wei'
'Liu, Feng'
'Zhang, Xiu-Mei'
'Liu, Jie-Ping'
'Gao, Qing-Yu'

_publ_section_title
;
 Slow relaxation and magnetic coupling of magnetization in 3D CoII2-xZnIIx
 chain-based coordination frameworks with mixed double azide-tetrazolate
 bridges
;
_journal_name_full 'Journal of Solid State Chemistry'
_journal_page_first 108
_journal_page_last 114
_journal_paper_doi 10.1016/j.jssc.2018.08.032
_journal_volume 268
_journal_year 2018
_chemical_formula_sum 'C10 H14 Co2 N18 O4'
_chemical_formula_weight 568.25
_space_group_crystal_system monoclinic
_space_group_IT_number 15
_space_group_name_Hall '-C 2yc'
_space_group_name_H-M_alt 'C 1 2/c 1'
_atom_sites_solution_hydrogens mixed
_cell_angle_alpha 90
_cell_angle_beta 117.56(3)
_cell_angle_gamma 90
_cell_formula_units_Z 4
_cell_length_a 18.015(14)
_cell_length_b 9.701(8)
_cell_length_c 12.829(11)
_cell_measurement_reflns_used 2267
_cell_measurement_temperature 298(2)
_cell_measurement_theta_max 27.24
_cell_measurement_theta_min 3.33
_cell_volume 1988(3)
_computing_cell_refinement 'Bruker SMART'
_computing_data_collection 'Bruker SMART'
_computing_data_reduction 'Bruker SAINT'
_computing_molecular_graphics 'Bruker SHELXTL'
_computing_publication_material 'Bruker SHELXTL'
_computing_structure_refinement 'SHELXL-2014/7 (Sheldrick, 2014)'
_computing_structure_solution 'Bruker SHELXTL'
_diffrn_ambient_temperature 298(2)
_diffrn_measured_fraction_theta_full 0.998
_diffrn_measured_fraction_theta_max 0.998
_diffrn_measurement_device_type 'CCD area detector'
_diffrn_measurement_method 'phi and omega scans'
_diffrn_radiation_type MoK\a
_diffrn_radiation_wavelength 0.71073
_diffrn_reflns_av_R_equivalents 0.0546
_diffrn_reflns_av_unetI/netI 0.0325
_diffrn_reflns_Laue_measured_fraction_full 0.998
_diffrn_reflns_Laue_measured_fraction_max 0.998
_diffrn_reflns_limit_h_max 21
_diffrn_reflns_limit_h_min -20
_diffrn_reflns_limit_k_max 11
_diffrn_reflns_limit_k_min -11
_diffrn_reflns_limit_l_max 15
_diffrn_reflns_limit_l_min -15
_diffrn_reflns_number 12945
_diffrn_reflns_point_group_measured_fraction_full 0.998
_diffrn_reflns_point_group_measured_fraction_max 0.998
_diffrn_reflns_theta_full 24.997
_diffrn_reflns_theta_max 24.997
_diffrn_reflns_theta_min 3.299
_diffrn_source 'fine-focus sealed tube'
_exptl_absorpt_coefficient_mu 1.736
_exptl_absorpt_correction_type none
_exptl_crystal_colour colorless
_exptl_crystal_density_diffrn 1.899
_exptl_crystal_density_method 'not measured'
_exptl_crystal_description block
_exptl_crystal_F_000 1144
_exptl_crystal_size_max 0.100
_exptl_crystal_size_mid 0.100
_exptl_crystal_size_min 0.080
_refine_diff_density_max 0.575
_refine_diff_density_min -0.650
_refine_diff_density_rms 0.081
_refine_ls_extinction_coef .
_refine_ls_extinction_method none
_refine_ls_goodness_of_fit_ref 1.031
_refine_ls_hydrogen_treatment mixed
_refine_ls_matrix_type full
_refine_ls_number_parameters 162
_refine_ls_number_reflns 1750
_refine_ls_number_restraints 3
_refine_ls_restrained_S_all 1.030
_refine_ls_R_factor_all 0.0517
_refine_ls_R_factor_gt 0.0348
_refine_ls_shift/su_max 0.000
_refine_ls_shift/su_mean 0.000
_refine_ls_structure_factor_coef Fsqd
_refine_ls_weighting_details 'w=1/[\s^2^(Fo^2^)+(0.0427P)^2^+5.2451P] where P=(Fo^2^+2Fc^2^)/3'
_refine_ls_weighting_scheme calc
_refine_ls_wR_factor_gt 0.0795
_refine_ls_wR_factor_ref 0.0852
_reflns_Friedel_coverage 0.000
_reflns_Friedel_fraction_full .
_reflns_Friedel_fraction_max .
_reflns_number_gt 1406
_reflns_number_total 1750
_reflns_threshold_expression 'I > 2\s(I)'
_cod_data_source_file JSSC-2018-268-108.cif
_cod_data_source_block 1
_cod_original_sg_symbol_H-M 'C 2/c'
_cod_database_code 1560737
_shelx_space_group_comment
;
The symmetry employed for this shelxl refinement is uniquely defined
by the following loop, which should always be used as a source of
symmetry information in preference to the above space-group names.
They are only intended as comments.
;
_shelx_estimated_absorpt_t_min 0.846
_shelx_estimated_absorpt_t_max 0.874

loop_
_space_group_symop_operation_xyz
'x, y, z'
'-x, y, -z+1/2'
'x+1/2, y+1/2, z'
'-x+1/2, y+1/2, -z+1/2'
'-x, -y, -z'
'x, -y, z-1/2'
'-x+1/2, -y+1/2, -z'
'x+1/2, -y+1/2, z-1/2'

loop_
_atom_site_label
_atom_site_type_symbol
_atom_site_fract_x
_atom_site_fract_y
_atom_site_fract_z
_atom_site_U_iso_or_equiv
_atom_site_adp_type
_atom_site_occupancy
_atom_site_site_symmetry_order
_atom_site_calc_flag
_atom_site_refinement_flags_posn
_atom_site_refinement_flags_adp
_atom_site_refinement_flags_occupancy
_atom_site_disorder_assembly
_atom_site_disorder_group
Co1 Co 1.0000 0.31312(6) 0.7500 0.01920(19) Uani 1 2 d S T P . .
Co2 Co 1.0000 0.5000 1.0000 0.01527(18) Uani 1 2 d S . P . .
N1 N 0.81738(17) 0.2866(3) 0.7040(3) 0.0281(7) Uani 1 1 d . . . . .
N2 N 0.89465(17) 0.3223(3) 0.7825(2) 0.0225(6) Uani 1 1 d . . . . .
N3 N 0.89208(16) 0.3942(3) 0.8684(2) 0.0215(6) Uani 1 1 d . . . . .
N4 N 0.81272(17) 0.4076(3) 0.8481(3) 0.0257(7) Uani 1 1 d . . . . .
N5 N 0.55359(16) 0.1986(3) 0.5785(2) 0.0198(6) Uani 1 1 d . . . . .
N6 N 0.54331(18) 0.4237(3) 0.6431(3) 0.0340(8) Uani 1 1 d . . . . .
N7 N 0.94754(17) 0.4688(3) 0.6156(2) 0.0204(6) Uani 1 1 d . . . . .
N8 N 0.90282(19) 0.5537(3) 0.6265(3) 0.0298(7) Uani 1 1 d . . . . .
N9 N 0.8608(3) 0.6349(5) 0.6377(4) 0.0640(13) Uani 1 1 d . . . . .
O1 O 0.94135(16) 0.1526(3) 0.6296(2) 0.0329(6) Uani 1 1 d . . . . .
H1B H 0.9721 0.0810 0.6527 0.040 Uiso 1 1 d R U . . .
H1C H 0.9384 0.1763 0.5637 0.040 Uiso 1 1 d R U . . .
O2 O 0.3075(6) 0.4725(12) 0.5267(6) 0.250(6) Uani 1 1 d D . . . .
H2A H 0.301(10) 0.410(11) 0.569(10) 0.374 Uiso 1 1 d D U . . .
H2B H 0.303(11) 0.432(13) 0.465(8) 0.374 Uiso 1 1 d D U . . .
C1 C 0.7684(2) 0.3417(3) 0.7466(3) 0.0232(8) Uani 1 1 d . . . . .
C4 C 0.5113(2) 0.3046(4) 0.5892(3) 0.0287(8) Uani 1 1 d . . . . .
H4 H 0.4534 0.2949 0.5558 0.034 Uiso 1 1 calc R U . . .
C3 C 0.6260(2) 0.4355(4) 0.6935(3) 0.0320(9) Uani 1 1 d . . . . .
H3 H 0.6506 0.5163 0.7338 0.038 Uiso 1 1 calc R U . . .
C2 C 0.6771(2) 0.3311(4) 0.6882(3) 0.0235(8) Uani 1 1 d . . . . .
C5 C 0.6367(2) 0.2151(4) 0.6260(3) 0.0240(8) Uani 1 1 d . . . . .
H5 H 0.6685 0.1452 0.6167 0.029 Uiso 1 1 calc R U . . .

loop_
_atom_site_aniso_label
_atom_site_aniso_U_11
_atom_site_aniso_U_22
_atom_site_aniso_U_33
_atom_site_aniso_U_23
_atom_site_aniso_U_13
_atom_site_aniso_U_12
Co1 0.0165(3) 0.0181(3) 0.0232(4) 0.000 0.0093(3) 0.000
Co2 0.0118(3) 0.0150(3) 0.0158(3) 0.0009(2) 0.0037(2) 0.0003(3)
N1 0.0195(15) 0.0330(18) 0.0285(17) -0.0091(13) 0.0081(13) -0.0063(13)
N2 0.0203(15) 0.0209(15) 0.0246(16) -0.0024(12) 0.0089(13) -0.0014(12)
N3 0.0174(14) 0.0236(15) 0.0200(14) 0.0000(12) 0.0056(12) -0.0018(13)
N4 0.0161(14) 0.0291(17) 0.0299(16) -0.0058(13) 0.0088(13) -0.0040(13)
N5 0.0165(14) 0.0204(15) 0.0209(15) -0.0022(11) 0.0072(12) -0.0009(12)
N6 0.0238(17) 0.0271(17) 0.049(2) -0.0106(15) 0.0144(15) 0.0010(14)
N7 0.0214(15) 0.0212(15) 0.0214(15) 0.0003(11) 0.0123(12) 0.0038(12)
N8 0.0338(18) 0.0347(18) 0.0225(16) 0.0042(13) 0.0144(14) 0.0053(16)
N9 0.079(3) 0.070(3) 0.059(3) 0.013(2) 0.045(2) 0.048(3)
O1 0.0374(15) 0.0251(14) 0.0338(15) -0.0027(11) 0.0143(12) 0.0002(12)
O2 0.181(6) 0.438(15) 0.090(4) -0.001(6) 0.029(5) -0.217(9)
C1 0.0188(18) 0.0216(18) 0.0261(18) -0.0017(14) 0.0077(15) -0.0015(14)
C4 0.0210(18) 0.028(2) 0.035(2) -0.0082(16) 0.0112(16) -0.0036(16)
C3 0.025(2) 0.026(2) 0.040(2) -0.0093(17) 0.0104(17) -0.0052(16)
C2 0.0211(18) 0.0257(19) 0.0230(18) -0.0027(14) 0.0096(15) -0.0036(15)
C5 0.0214(18) 0.0252(19) 0.0247(18) -0.0023(14) 0.0100(15) 0.0009(15)

loop_
_atom_type_symbol
_atom_type_description
_atom_type_scat_dispersion_real
_atom_type_scat_dispersion_imag
_atom_type_scat_source
C C 0.0033 0.0016 'International Tables Vol C Tables 4.2.6.8 and 6.1.1.4'
H H 0.0000 0.0000 'International Tables Vol C Tables 4.2.6.8 and 6.1.1.4'
N N 0.0061 0.0033 'International Tables Vol C Tables 4.2.6.8 and 6.1.1.4'
O O 0.0106 0.0060 'International Tables Vol C Tables 4.2.6.8 and 6.1.1.4'
Co Co 0.3494 0.9721 'International Tables Vol C Tables 4.2.6.8 and 6.1.1.4'

loop_
_geom_angle_atom_site_label_1
_geom_angle_atom_site_label_2
_geom_angle_atom_site_label_3
_geom_angle
_geom_angle_site_symmetry_1
_geom_angle_site_symmetry_3
O1 Co1 O1 84.38(16) 2_756 .
O1 Co1 N2 89.11(11) 2_756 2_756
O1 Co1 N2 94.47(11) . 2_756
O1 Co1 N2 94.47(11) 2_756 .
O1 Co1 N2 89.11(11) . .
N2 Co1 N2 175.17(15) 2_756 .
O1 Co1 N7 92.64(12) 2_756 2_756
O1 Co1 N7 173.26(10) . 2_756
N2 Co1 N7 91.52(11) 2_756 2_756
N2 Co1 N7 85.09(11) . 2_756
O1 Co1 N7 173.26(10) 2_756 .
O1 Co1 N7 92.64(12) . .
N2 Co1 N7 85.09(11) 2_756 .
N2 Co1 N7 91.52(11) . .
N7 Co1 N7 90.95(16) 2_756 .
N7 Co2 N7 180.0 6_566 2_756
N7 Co2 N3 85.21(12) 6_566 5_767
N7 Co2 N3 94.79(12) 2_756 5_767
N7 Co2 N3 94.79(12) 6_566 .
N7 Co2 N3 85.21(12) 2_756 .
N3 Co2 N3 180.00(13) 5_767 .
N7 Co2 N5 92.78(11) 6_566 8_556
N7 Co2 N5 87.22(11) 2_756 8_556
N3 Co2 N5 90.72(11) 5_767 8_556
N3 Co2 N5 89.27(11) . 8_556
N7 Co2 N5 87.22(11) 6_566 4_656
N7 Co2 N5 92.78(11) 2_756 4_656
N3 Co2 N5 89.28(11) 5_767 4_656
N3 Co2 N5 90.72(11) . 4_656
N5 Co2 N5 180.0 8_556 4_656
N2 N1 C1 104.0(3) . .
N3 N2 N1 109.9(3) . .
N3 N2 Co1 124.3(2) . .
N1 N2 Co1 123.8(2) . .
N2 N3 N4 109.6(3) . .
N2 N3 Co2 122.5(2) . .
N4 N3 Co2 127.1(2) . .
C1 N4 N3 104.3(3) . .
C4 N5 C5 115.8(3) . .
C4 N5 Co2 125.5(2) . 4_646
C5 N5 Co2 118.6(2) . 4_646
C3 N6 C4 116.5(3) . .
N8 N7 Co2 121.5(2) . 2_756
N8 N7 Co1 117.1(2) . .
Co2 N7 Co1 119.22(13) 2_756 .
N9 N8 N7 179.4(5) . .
Co1 O1 H1B 108.9 . .
Co1 O1 H1C 107.9 . .
H1B O1 H1C 107.3 . .
H2A O2 H2B 107(4) . .
N4 C1 N1 112.3(3) . .
N4 C1 C2 123.8(3) . .
N1 C1 C2 123.9(3) . .
N5 C4 N6 126.5(3) . .
N5 C4 H4 116.7 . .
N6 C4 H4 116.7 . .
N6 C3 C2 122.2(3) . .
N6 C3 H3 118.9 . .
C2 C3 H3 118.9 . .
C5 C2 C3 116.1(3) . .
C5 C2 C1 121.4(3) . .
C3 C2 C1 122.4(3) . .
N5 C5 C2 122.7(3) . .
N5 C5 H5 118.6 . .
C2 C5 H5 118.6 . .

loop_
_geom_bond_atom_site_label_1
_geom_bond_atom_site_label_2
_geom_bond_distance
_geom_bond_site_symmetry_2
Co1 O1 2.102(3) 2_756
Co1 O1 2.102(3) .
Co1 N2 2.125(3) 2_756
Co1 N2 2.125(3) .
Co1 N7 2.154(3) 2_756
Co1 N7 2.154(3) .
Co2 N7 2.117(3) 6_566
Co2 N7 2.117(3) 2_756
Co2 N3 2.155(3) 5_767
Co2 N3 2.155(3) .
Co2 N5 2.181(3) 8_556
Co2 N5 2.181(3) 4_656
N1 N2 1.332(4) .
N1 C1 1.345(4) .
N2 N3 1.323(4) .
N3 N4 1.336(4) .
N4 C1 1.334(4) .
N5 C4 1.324(4) .
N5 C5 1.339(4) .
N5 Co2 2.181(3) 4_646
N6 C3 1.326(5) .
N6 C4 1.334(5) .
N7 N8 1.204(4) .
N7 Co2 2.117(3) 2_756
N8 N9 1.146(5) .
O1 H1B 0.8517 .
O1 H1C 0.8542 .
O2 H2A 0.86(2) .
O2 H2B 0.86(2) .
C1 C2 1.463(5) .
C4 H4 0.9300 .
C3 C2 1.391(5) .
C3 H3 0.9300 .
C2 C5 1.376(5) .
C5 H5 0.9300 .
